data_7134958
loop_
_publ_author_name
'Savoskin, Alexander E.'
'Efremov, Andrey N.'
'Murashkina, Arina V.'
'Gontcharenko, Victoriya E.'
'Bogdanov, Andrei V.'
'Mitrofanov, Alexander Yu'
'Beletskaya, Irina P.'

_publ_section_title
;
 Base-promoted cascade annulation and annulation/carboxylation of
 &#x3b1;-enolizable phosphoryl substituted ynones and isatins with
 CO<sub>2</sub>.
;
_journal_issue 83
_journal_name_full 'Chemical communications (Cambridge, England)'
_journal_page_first 16230
_journal_page_last 16233
_journal_paper_doi 10.1039/d5cc04158a
_journal_volume 61
_journal_year 2025
_chemical_absolute_configuration ad
_chemical_formula_moiety 'C19 H23 Br N O6 P'
_chemical_formula_sum 'C19 H23 Br N O6 P'
_chemical_formula_weight 472.26
_space_group_crystal_system tetragonal
_space_group_IT_number 96
_space_group_name_Hall 'P 4nw 2abw'
_space_group_name_H-M_alt 'P 43 21 2'
_atom_sites_solution_hydrogens geom
_atom_sites_solution_primary dual
_audit_creation_date 2025-05-19
_audit_creation_method
;
Olex2 1.5
(compiled 2025.03.04 svn.red2d20d0 for OlexSys, GUI svn.r7188)
;
_audit_update_record
;
2025-07-14 deposited with the CCDC.	2025-09-09 downloaded from the CCDC.
;
_cell_angle_alpha 90
_cell_angle_beta 90
_cell_angle_gamma 90
_cell_formula_units_Z 8
_cell_length_a 10.3187(6)
_cell_length_b 10.3187(6)
_cell_length_c 38.654(3)
_cell_measurement_reflns_used 5003
_cell_measurement_temperature 100.00
_cell_measurement_theta_max 24.20
_cell_measurement_theta_min 2.23
_cell_volume 4115.7(5)
_computing_cell_refinement 'SAINT V8.40B (?, 2016)'
_computing_data_reduction 'SAINT V8.40B (?, 2016)'
_computing_molecular_graphics 'Olex2 1.5 (Dolomanov et al., 2009)'
_computing_publication_material 'Olex2 1.5 (Dolomanov et al., 2009)'
_computing_structure_refinement 'SHELXL 2018/3 (Sheldrick, 2015)'
_computing_structure_solution 'SHELXT 2018/2 (Sheldrick, 2018)'
_diffrn_ambient_temperature 100.00
_diffrn_detector 'Photon III detector'
_diffrn_measured_fraction_theta_full 1.000
_diffrn_measured_fraction_theta_max 0.995
_diffrn_measurement_device 'Bruker D8 Quest'
_diffrn_measurement_device_type 'CCD area detector'
_diffrn_measurement_method 'phi and omega scans'
_diffrn_radiation_probe x-ray
_diffrn_radiation_type MoK\a
_diffrn_radiation_wavelength 0.71073
_diffrn_reflns_av_R_equivalents 0.1699
_diffrn_reflns_av_unetI/netI 0.1230
_diffrn_reflns_Laue_measured_fraction_full 1.000
_diffrn_reflns_Laue_measured_fraction_max 0.995
_diffrn_reflns_limit_h_max 14
_diffrn_reflns_limit_h_min -14
_diffrn_reflns_limit_k_max 14
_diffrn_reflns_limit_k_min -14
_diffrn_reflns_limit_l_max 55
_diffrn_reflns_limit_l_min -55
_diffrn_reflns_number 42384
_diffrn_reflns_point_group_measured_fraction_full 1.000
_diffrn_reflns_point_group_measured_fraction_max 0.996
_diffrn_reflns_theta_full 25.242
_diffrn_reflns_theta_max 30.582
_diffrn_reflns_theta_min 2.043
_diffrn_source 'microfocus sealed X-ray tube'
_diffrn_source_current 0.9
_diffrn_source_power 0.045
_diffrn_source_type 'Incoatec I\ms'
_diffrn_source_voltage 50.0
_diffrn_standards_number 0
_exptl_absorpt_coefficient_mu 2.110
_exptl_absorpt_correction_T_max 0.6478
_exptl_absorpt_correction_T_min 0.5017
_exptl_absorpt_correction_type multi-scan
_exptl_absorpt_process_details
;
SADABS-2016/2 (Bruker,2016/2) was used for absorption correction.
wR2(int) was 0.1647 before and 0.0961 after correction.
The Ratio of minimum to maximum transmission is 0.7745.
The \l/2 correction factor is Not present.
;
_exptl_crystal_colour colourless
_exptl_crystal_density_diffrn 1.524
_exptl_crystal_description block
_exptl_crystal_F_000 1936
_exptl_crystal_size_max 0.074
_exptl_crystal_size_mid 0.066
_exptl_crystal_size_min 0.051
_refine_diff_density_max 1.212
_refine_diff_density_min -0.954
_refine_diff_density_rms 0.173
_refine_ls_abs_structure_details
;
 Refined as an inversion twin.
;
_refine_ls_abs_structure_Flack 0.09(3)
_refine_ls_extinction_coef 0.0047(8)
_refine_ls_extinction_expression Fc^*^=kFc[1+0.001xFc^2^\l^3^/sin(2\q)]^-1/4^
_refine_ls_extinction_method 'SHELXL-2018/3 (Sheldrick 2018)'
_refine_ls_goodness_of_fit_ref 1.150
_refine_ls_hydrogen_treatment constr
_refine_ls_matrix_type full
_refine_ls_number_parameters 261
_refine_ls_number_reflns 6304
_refine_ls_number_restraints 4
_refine_ls_restrained_S_all 1.151
_refine_ls_R_factor_all 0.1267
_refine_ls_R_factor_gt 0.0999
_refine_ls_shift/su_max 0.001
_refine_ls_shift/su_mean 0.000
_refine_ls_structure_factor_coef Fsqd
_refine_ls_weighting_details 'w=1/[\s^2^(Fo^2^)+37.5575P] where P=(Fo^2^+2Fc^2^)/3'
_refine_ls_weighting_scheme calc
_refine_ls_wR_factor_gt 0.2222
_refine_ls_wR_factor_ref 0.2336
_reflns_Friedel_coverage 0.696
_reflns_Friedel_fraction_full 1.000
_reflns_Friedel_fraction_max 0.996
_reflns_number_gt 4740
_reflns_number_total 6304
_reflns_threshold_expression 'I > 2\s(I)'
_cod_data_source_file d5cc04158a2.cif
_cod_data_source_block q
_cod_depositor_comments 'Adding full bibliography for 7134958.cif.'
_cod_original_cell_volume 4115.8(6)
_cod_database_code 7134958
_shelx_shelxl_version_number 2018/3
_shelx_space_group_comment
;
The symmetry employed for this shelxl refinement is uniquely defined
by the following loop, which should always be used as a source of
symmetry information in preference to the above space-group names.
They are only intended as comments.
;
_olex2_refinement_description
;
1. Twinned data refinement
 Scales: 0.91(3)
 0.09(3)
2. Fixed Uiso
 At 1.2 times of:
  All C(H) groups, All C(H,H) groups, All N(H) groups
 At 1.5 times of:
  All C(H,H,H) groups
3. Restrained distances
 O5-C16A = O5-C16
 1.43 with sigma of 0.02
 C17-C16 = C16A-C17A
 1.52 with sigma of 0.02
4. Uiso/Uaniso restraints and constraints
Uanis(C16) = Uanis(C17) = Uanis(C17A) = Uanis(C16A)
5. Others
 Fixed Sof: C16(0.5) H16A(0.5) H16B(0.5) C17(0.5) H17A(0.5) H17B(0.5)
 H17C(0.5) C17A(0.5) H17D(0.5) H17E(0.5) H17F(0.5) C16A(0.5) H16C(0.5) H16D(0.5)
6.a Secondary CH2 refined with riding coordinates:
 C18(H18A,H18B), C16(H16A,H16B), C16A(H16C,H16D)
6.b Aromatic/amide H refined with riding coordinates:
 N1(H1), C5(H5), C3(H3), C15(H15)
6.c Idealised Me refined as rotating group:
 C9(H9A,H9B,H9C), C14(H14A,H14B,H14C), C13(H13A,H13B,H13C), C19(H19A,H19B,
 H19C), C17(H17A,H17B,H17C), C17A(H17D,H17E,H17F)
;
_olex2_submission_special_instructions 'No special instructions were received'

loop_
_space_group_symop_operation_xyz
'x, y, z'
'-x, -y, z+1/2'
'-y+1/2, x+1/2, z+3/4'
'y+1/2, -x+1/2, z+1/4'
'-x+1/2, y+1/2, -z+3/4'
'x+1/2, -y+1/2, -z+1/4'
'y, x, -z'
'-y, -x, -z+1/2'

loop_
_atom_site_label
_atom_site_type_symbol
_atom_site_fract_x
_atom_site_fract_y
_atom_site_fract_z
_atom_site_U_iso_or_equiv
_atom_site_adp_type
_atom_site_occupancy
_atom_site_site_symmetry_order
_atom_site_calc_flag
_atom_site_refinement_flags_posn
_atom_site_refinement_flags_adp
_atom_site_refinement_flags_occupancy
_atom_site_disorder_assembly
_atom_site_disorder_group
Br1 Br 0.02524(12) 1.12240(13) 0.69768(3) 0.0320(3) Uani 1 1 d . . . . .
P1 P 0.3289(3) 0.3879(3) 0.65292(7) 0.0285(7) Uani 1 1 d . . . . .
O2 O 0.3717(8) 0.6796(7) 0.67883(16) 0.0219(15) Uani 1 1 d . . . . .
O6 O 0.2985(8) 0.3300(8) 0.61640(18) 0.0258(17) Uani 1 1 d . . . . .
O4 O 0.2192(9) 0.4339(9) 0.6737(2) 0.036(2) Uani 1 1 d . . . . .
O5 O 0.4051(9) 0.2714(8) 0.67038(17) 0.0300(19) Uani 1 1 d D . . . .
O1 O 0.5795(9) 0.6447(9) 0.72774(18) 0.034(2) Uani 1 1 d . . . . .
O3 O 0.6668(8) 0.6866(9) 0.6357(2) 0.0313(19) Uani 1 1 d . . . . .
N1 N 0.4598(9) 0.8026(9) 0.7563(2) 0.0218(19) Uani 1 1 d . . . . .
H1 H 0.490159 0.794371 0.777452 0.026 Uiso 1 1 calc R U . . .
C6 C 0.3384(9) 0.8803(10) 0.7111(2) 0.0157(17) Uani 1 1 d . . . . .
C5 C 0.2403(10) 0.9500(9) 0.6955(2) 0.019(2) Uani 1 1 d . . . . .
H5 H 0.225343 0.944723 0.671291 0.023 Uiso 1 1 calc R U . . .
C3 C 0.1908(11) 1.0423(10) 0.7519(2) 0.021(2) Uani 1 1 d . . . . .
H3 H 0.139664 1.099968 0.765323 0.026 Uiso 1 1 calc R U . . .
C8 C 0.5029(11) 0.7321(11) 0.7286(3) 0.024(2) Uani 1 1 d . . . . .
C2 C 0.2919(11) 0.9724(11) 0.7678(2) 0.022(2) Uani 1 1 d . . . . .
C1 C 0.3611(10) 0.8900(10) 0.7468(2) 0.0182(19) Uani 1 1 d . . . . .
C4 C 0.1645(10) 1.0280(10) 0.7166(2) 0.0197(19) Uani 1 1 d . . . . .
C7 C 0.4334(11) 0.7857(10) 0.6964(2) 0.021(2) Uani 1 1 d . . . . .
C12 C 0.4585(11) 0.6226(10) 0.6567(2) 0.022(2) Uani 1 1 d . . . . .
C9 C 0.3161(11) 0.9832(12) 0.8062(2) 0.026(2) Uani 1 1 d . . . . .
H9A H 0.404732 1.013928 0.810192 0.038 Uiso 1 1 calc R U . . .
H9B H 0.304887 0.898029 0.817006 0.038 Uiso 1 1 calc R U . . .
H9C H 0.254477 1.044678 0.816342 0.038 Uiso 1 1 calc R U . . .
C10 C 0.5382(11) 0.8367(10) 0.6703(2) 0.020(2) Uani 1 1 d . . . . .
C14 C 0.4798(11) 0.9261(11) 0.6429(2) 0.022(2) Uani 1 1 d . . . . .
H14A H 0.405137 0.883523 0.632107 0.033 Uiso 1 1 calc R U . . .
H14B H 0.545100 0.945072 0.625171 0.033 Uiso 1 1 calc R U . . .
H14C H 0.451777 1.007144 0.653786 0.033 Uiso 1 1 calc R U . . .
C13 C 0.6578(12) 0.9014(13) 0.6867(3) 0.032(3) Uani 1 1 d . . . . .
H13A H 0.632199 0.983617 0.697367 0.048 Uiso 1 1 calc R U . . .
H13B H 0.722936 0.917734 0.668766 0.048 Uiso 1 1 calc R U . . .
H13C H 0.694268 0.843927 0.704365 0.048 Uiso 1 1 calc R U . . .
C19 C 0.2968(14) 0.1319(12) 0.5845(3) 0.035(3) Uani 1 1 d . . . . .
H19A H 0.295095 0.179592 0.562547 0.052 Uiso 1 1 calc R U . . .
H19B H 0.253379 0.048180 0.581505 0.052 Uiso 1 1 calc R U . . .
H19C H 0.386950 0.117532 0.591501 0.052 Uiso 1 1 calc R U . . .
C15 C 0.4455(13) 0.5053(10) 0.6423(3) 0.030(3) Uani 1 1 d . . . . .
H15 H 0.505293 0.483459 0.624508 0.036 Uiso 1 1 calc R U . . .
C11 C 0.5711(11) 0.7086(12) 0.6520(2) 0.024(2) Uani 1 1 d . . . . .
C18 C 0.2266(13) 0.2107(12) 0.6124(3) 0.028(3) Uani 1 1 d . . . . .
H18A H 0.136382 0.229189 0.605197 0.034 Uiso 1 1 calc R U . . .
H18B H 0.224548 0.162216 0.634478 0.034 Uiso 1 1 calc R U . . .
C16 C 0.416(2) 0.302(2) 0.7070(5) 0.029(3) Uani 0.5 1 d D . P A 1
H16A H 0.331280 0.296184 0.718685 0.034 Uiso 0.5 1 calc R U P A 1
H16B H 0.452761 0.389598 0.710486 0.034 Uiso 0.5 1 calc R U P A 1
C17 C 0.507(2) 0.200(2) 0.7201(5) 0.029(3) Uani 0.5 1 d D . P A 1
H17A H 0.470746 0.113615 0.715606 0.043 Uiso 0.5 1 calc R U P A 1
H17B H 0.520134 0.210720 0.745073 0.043 Uiso 0.5 1 calc R U P A 1
H17C H 0.591061 0.207536 0.708265 0.043 Uiso 0.5 1 calc R U P A 1
C17A C 0.551(2) 0.284(2) 0.7221(5) 0.029(3) Uani 0.5 1 d D . P A 2
H17D H 0.619275 0.230111 0.711886 0.043 Uiso 0.5 1 calc R U P A 2
H17E H 0.551603 0.273580 0.747285 0.043 Uiso 0.5 1 calc R U P A 2
H17F H 0.566599 0.375069 0.716236 0.043 Uiso 0.5 1 calc R U P A 2
C16A C 0.422(2) 0.243(3) 0.7080(5) 0.029(3) Uani 0.5 1 d D . P A 2
H16C H 0.410839 0.148547 0.711804 0.034 Uiso 0.5 1 calc R U P A 2
H16D H 0.352402 0.287751 0.721141 0.034 Uiso 0.5 1 calc R U P A 2

loop_
_atom_site_aniso_label
_atom_site_aniso_U_11
_atom_site_aniso_U_22
_atom_site_aniso_U_33
_atom_site_aniso_U_23
_atom_site_aniso_U_13
_atom_site_aniso_U_12
Br1 0.0352(6) 0.0426(7) 0.0181(4) 0.0052(5) 0.0021(5) 0.0187(5)
P1 0.0446(18) 0.0197(14) 0.0211(12) -0.0052(11) 0.0151(12) -0.0020(13)
O2 0.032(4) 0.023(4) 0.011(3) -0.003(3) 0.006(3) -0.001(3)
O6 0.040(5) 0.023(4) 0.015(3) 0.000(3) 0.005(3) -0.002(3)
O4 0.046(5) 0.031(5) 0.031(4) -0.010(4) 0.028(4) -0.006(4)
O5 0.046(6) 0.029(4) 0.014(3) -0.003(3) 0.009(3) -0.011(4)
O1 0.046(5) 0.043(5) 0.013(3) 0.007(3) -0.001(3) 0.021(4)
O3 0.029(4) 0.035(5) 0.030(4) 0.004(4) 0.008(4) 0.011(4)
N1 0.029(5) 0.026(5) 0.011(3) 0.002(3) 0.001(3) 0.002(4)
C6 0.014(4) 0.017(4) 0.017(4) 0.005(4) 0.001(3) -0.001(4)
C5 0.028(5) 0.018(5) 0.013(4) 0.001(4) 0.002(4) -0.009(4)
C3 0.028(6) 0.019(5) 0.017(4) 0.000(4) 0.003(4) 0.008(4)
C8 0.033(7) 0.023(5) 0.015(4) -0.001(4) 0.004(4) 0.009(4)
C2 0.033(6) 0.020(5) 0.013(4) 0.001(4) -0.001(4) -0.009(4)
C1 0.016(5) 0.021(5) 0.018(4) 0.002(4) -0.001(3) -0.008(4)
C4 0.021(5) 0.025(5) 0.013(4) 0.005(4) 0.001(3) 0.006(4)
C7 0.032(5) 0.019(5) 0.012(4) 0.005(4) -0.004(4) 0.001(4)
C12 0.032(6) 0.018(5) 0.015(4) -0.002(4) 0.005(4) 0.011(4)
C9 0.031(6) 0.034(6) 0.012(4) -0.011(4) 0.001(4) 0.002(5)
C10 0.027(5) 0.020(5) 0.012(4) -0.001(3) 0.001(4) -0.001(4)
C14 0.022(5) 0.034(6) 0.009(4) 0.004(4) 0.000(4) 0.001(4)
C13 0.028(6) 0.042(7) 0.027(5) -0.007(5) -0.004(4) -0.015(5)
C19 0.054(8) 0.027(6) 0.023(5) -0.005(5) 0.011(5) -0.004(6)
C15 0.054(8) 0.018(6) 0.017(4) -0.008(4) 0.013(5) 0.002(5)
C11 0.029(6) 0.036(6) 0.008(4) 0.002(4) 0.006(4) 0.006(5)
C18 0.037(7) 0.032(6) 0.015(4) -0.001(4) 0.003(4) -0.011(5)
C16 0.036(7) 0.031(7) 0.019(4) -0.001(6) -0.007(4) 0.009(6)
C17 0.036(7) 0.031(7) 0.019(4) -0.001(6) -0.007(4) 0.009(6)
C17A 0.036(7) 0.031(7) 0.019(4) -0.001(6) -0.007(4) 0.009(6)
C16A 0.036(7) 0.031(7) 0.019(4) -0.001(6) -0.007(4) 0.009(6)

loop_
_atom_type_symbol
_atom_type_description
_atom_type_scat_dispersion_real
_atom_type_scat_dispersion_imag
_atom_type_scat_source
C C 0.0033 0.0016 'International Tables Vol C Tables 4.2.6.8 and 6.1.1.4'
H H 0.0000 0.0000 'International Tables Vol C Tables 4.2.6.8 and 6.1.1.4'
Br Br -0.2901 2.4595 'International Tables Vol C Tables 4.2.6.8 and 6.1.1.4'
N N 0.0061 0.0033 'International Tables Vol C Tables 4.2.6.8 and 6.1.1.4'
O O 0.0106 0.0060 'International Tables Vol C Tables 4.2.6.8 and 6.1.1.4'
P P 0.1023 0.0942 'International Tables Vol C Tables 4.2.6.8 and 6.1.1.4'

loop_
_geom_angle_atom_site_label_1
_geom_angle_atom_site_label_2
_geom_angle_atom_site_label_3
_geom_angle
_geom_angle_site_symmetry_1
_geom_angle_site_symmetry_3
_geom_angle_publ_flag
O6 P1 O5 101.2(4) . . ?
O6 P1 C15 100.9(5) . . ?
O4 P1 O6 117.6(6) . . ?
O4 P1 O5 113.3(5) . . ?
O4 P1 C15 115.7(5) . . ?
O5 P1 C15 106.4(6) . . ?
C12 O2 C7 109.5(9) . . ?
C18 O6 P1 121.6(7) . . ?
C16 O5 P1 106.9(10) . . ?
C16A O5 P1 128.3(12) . . ?
C8 N1 H1 124.1 . . ?
C8 N1 C1 111.8(8) . . ?
C1 N1 H1 124.1 . . ?
C5 C6 C1 121.0(9) . . ?
C5 C6 C7 130.8(9) . . ?
C1 C6 C7 108.2(8) . . ?
C6 C5 H5 121.4 . . ?
C6 C5 C4 117.3(9) . . ?
C4 C5 H5 121.4 . . ?
C2 C3 H3 119.5 . . ?
C4 C3 H3 119.5 . . ?
C4 C3 C2 121.0(9) . . ?
O1 C8 N1 129.4(10) . . ?
O1 C8 C7 123.7(9) . . ?
N1 C8 C7 106.9(9) . . ?
C3 C2 C9 121.0(10) . . ?
C1 C2 C3 116.3(9) . . ?
C1 C2 C9 122.7(10) . . ?
C6 C1 N1 109.3(9) . . ?
C2 C1 N1 128.2(9) . . ?
C2 C1 C6 122.5(10) . . ?
C5 C4 Br1 120.2(7) . . ?
C5 C4 C3 121.7(9) . . ?
C3 C4 Br1 118.1(8) . . ?
O2 C7 C6 112.8(9) . . ?
O2 C7 C8 108.3(8) . . ?
O2 C7 C10 104.9(8) . . ?
C6 C7 C8 103.4(8) . . ?
C6 C7 C10 118.5(8) . . ?
C8 C7 C10 108.6(9) . . ?
O2 C12 C11 109.4(9) . . ?
C15 C12 O2 125.6(11) . . ?
C15 C12 C11 124.9(10) . . ?
C2 C9 H9A 109.5 . . ?
C2 C9 H9B 109.5 . . ?
C2 C9 H9C 109.5 . . ?
H9A C9 H9B 109.5 . . ?
H9A C9 H9C 109.5 . . ?
H9B C9 H9C 109.5 . . ?
C14 C10 C7 112.1(9) . . ?
C14 C10 C13 109.9(9) . . ?
C14 C10 C11 106.8(8) . . ?
C13 C10 C7 115.6(8) . . ?
C11 C10 C7 99.1(8) . . ?
C11 C10 C13 112.6(10) . . ?
C10 C14 H14A 109.5 . . ?
C10 C14 H14B 109.5 . . ?
C10 C14 H14C 109.5 . . ?
H14A C14 H14B 109.5 . . ?
H14A C14 H14C 109.5 . . ?
H14B C14 H14C 109.5 . . ?
C10 C13 H13A 109.5 . . ?
C10 C13 H13B 109.5 . . ?
C10 C13 H13C 109.5 . . ?
H13A C13 H13B 109.5 . . ?
H13A C13 H13C 109.5 . . ?
H13B C13 H13C 109.5 . . ?
H19A C19 H19B 109.5 . . ?
H19A C19 H19C 109.5 . . ?
H19B C19 H19C 109.5 . . ?
C18 C19 H19A 109.5 . . ?
C18 C19 H19B 109.5 . . ?
C18 C19 H19C 109.5 . . ?
P1 C15 H15 116.8 . . ?
C12 C15 P1 126.4(9) . . ?
C12 C15 H15 116.8 . . ?
O3 C11 C12 127.1(11) . . ?
O3 C11 C10 126.0(11) . . ?
C12 C11 C10 106.7(8) . . ?
O6 C18 C19 106.5(10) . . ?
O6 C18 H18A 110.4 . . ?
O6 C18 H18B 110.4 . . ?
C19 C18 H18A 110.4 . . ?
C19 C18 H18B 110.4 . . ?
H18A C18 H18B 108.6 . . ?
O5 C16 H16A 111.1 . . ?
O5 C16 H16B 111.1 . . ?
O5 C16 C17 103.2(15) . . ?
H16A C16 H16B 109.1 . . ?
C17 C16 H16A 111.1 . . ?
C17 C16 H16B 111.1 . . ?
C16 C17 H17A 109.5 . . ?
C16 C17 H17B 109.5 . . ?
C16 C17 H17C 109.5 . . ?
H17A C17 H17B 109.5 . . ?
H17A C17 H17C 109.5 . . ?
H17B C17 H17C 109.5 . . ?
H17D C17A H17E 109.5 . . ?
H17D C17A H17F 109.5 . . ?
H17E C17A H17F 109.5 . . ?
C16A C17A H17D 109.5 . . ?
C16A C17A H17E 109.5 . . ?
C16A C17A H17F 109.5 . . ?
O5 C16A C17A 113.4(17) . . ?
O5 C16A H16C 108.9 . . ?
O5 C16A H16D 108.9 . . ?
C17A C16A H16C 108.9 . . ?
C17A C16A H16D 108.9 . . ?
H16C C16A H16D 107.7 . . ?

loop_
_geom_bond_atom_site_label_1
_geom_bond_atom_site_label_2
_geom_bond_distance
_geom_bond_site_symmetry_2
_geom_bond_publ_flag
Br1 C4 1.884(10) . ?
P1 O6 1.565(8) . ?
P1 O4 1.467(9) . ?
P1 O5 1.587(9) . ?
P1 C15 1.756(13) . ?
O2 C7 1.436(13) . ?
O2 C12 1.371(11) . ?
O6 C18 1.446(14) . ?
O5 C16 1.454(17) . ?
O5 C16A 1.495(18) . ?
O1 C8 1.199(13) . ?
O3 C11 1.194(13) . ?
N1 H1 0.8800 . ?
N1 C8 1.369(12) . ?
N1 C1 1.409(13) . ?
C6 C5 1.381(14) . ?
C6 C1 1.402(13) . ?
C6 C7 1.496(14) . ?
C5 H5 0.9500 . ?
C5 C4 1.386(14) . ?
C3 H3 0.9500 . ?
C3 C2 1.409(15) . ?
C3 C4 1.399(13) . ?
C8 C7 1.539(14) . ?
C2 C1 1.376(15) . ?
C2 C9 1.509(13) . ?
C7 C10 1.571(14) . ?
C12 C15 1.339(14) . ?
C12 C11 1.473(17) . ?
C9 H9A 0.9800 . ?
C9 H9B 0.9800 . ?
C9 H9C 0.9800 . ?
C10 C14 1.528(14) . ?
C10 C13 1.540(15) . ?
C10 C11 1.536(15) . ?
C14 H14A 0.9800 . ?
C14 H14B 0.9800 . ?
C14 H14C 0.9800 . ?
C13 H13A 0.9800 . ?
C13 H13B 0.9800 . ?
C13 H13C 0.9800 . ?
C19 H19A 0.9800 . ?
C19 H19B 0.9800 . ?
C19 H19C 0.9800 . ?
C19 C18 1.534(16) . ?
C15 H15 0.9500 . ?
C18 H18A 0.9900 . ?
C18 H18B 0.9900 . ?
C16 H16A 0.9900 . ?
C16 H16B 0.9900 . ?
C16 C17 1.50(2) . ?
C17 H17A 0.9800 . ?
C17 H17B 0.9800 . ?
C17 H17C 0.9800 . ?
C17A H17D 0.9800 . ?
C17A H17E 0.9800 . ?
C17A H17F 0.9800 . ?
C17A C16A 1.50(2) . ?
C16A H16C 0.9900 . ?
C16A H16D 0.9900 . ?

loop_
_geom_torsion_atom_site_label_1
_geom_torsion_atom_site_label_2
_geom_torsion_atom_site_label_3
_geom_torsion_atom_site_label_4
_geom_torsion
_geom_torsion_site_symmetry_1
_geom_torsion_site_symmetry_2
_geom_torsion_site_symmetry_3
_geom_torsion_site_symmetry_4
_geom_torsion_publ_flag
P1 O6 C18 C19 -136.7(9) . . . . ?
P1 O5 C16 C17 -170.9(15) . . . . ?
P1 O5 C16A C17A -101(2) . . . . ?
O2 C7 C10 C14 81.1(10) . . . . ?
O2 C7 C10 C13 -151.9(9) . . . . ?
O2 C7 C10 C11 -31.3(9) . . . . ?
O2 C12 C15 P1 -10.1(18) . . . . ?
O2 C12 C11 O3 176.5(10) . . . . ?
O2 C12 C11 C10 -7.3(11) . . . . ?
O6 P1 O5 C16 -168.6(13) . . . . ?
O6 P1 O5 C16A -156.5(14) . . . . ?
O6 P1 C15 C12 142.7(11) . . . . ?
O4 P1 O6 C18 -66.2(11) . . . . ?
O4 P1 O5 C16 -41.8(14) . . . . ?
O4 P1 O5 C16A -29.7(15) . . . . ?
O4 P1 C15 C12 14.7(14) . . . . ?
O5 P1 O6 C18 57.7(10) . . . . ?
O5 P1 C15 C12 -112.1(11) . . . . ?
O1 C8 C7 O2 53.6(15) . . . . ?
O1 C8 C7 C6 173.5(12) . . . . ?
O1 C8 C7 C10 -59.8(15) . . . . ?
N1 C8 C7 O2 -126.5(10) . . . . ?
N1 C8 C7 C6 -6.5(12) . . . . ?
N1 C8 C7 C10 120.2(10) . . . . ?
C6 C5 C4 Br1 -178.1(7) . . . . ?
C6 C5 C4 C3 3.9(15) . . . . ?
C6 C7 C10 C14 -45.8(12) . . . . ?
C6 C7 C10 C13 81.2(12) . . . . ?
C6 C7 C10 C11 -158.2(9) . . . . ?
C5 C6 C1 N1 175.9(9) . . . . ?
C5 C6 C1 C2 -2.9(16) . . . . ?
C5 C6 C7 O2 -56.3(14) . . . . ?
C5 C6 C7 C8 -173.1(11) . . . . ?
C5 C6 C7 C10 66.8(15) . . . . ?
C3 C2 C1 N1 -175.1(10) . . . . ?
C3 C2 C1 C6 3.5(15) . . . . ?
C8 N1 C1 C6 -1.4(13) . . . . ?
C8 N1 C1 C2 177.4(11) . . . . ?
C8 C7 C10 C14 -163.2(9) . . . . ?
C8 C7 C10 C13 -36.3(12) . . . . ?
C8 C7 C10 C11 84.4(9) . . . . ?
C2 C3 C4 Br1 178.7(8) . . . . ?
C2 C3 C4 C5 -3.2(16) . . . . ?
C1 N1 C8 O1 -175.0(13) . . . . ?
C1 N1 C8 C7 5.1(12) . . . . ?
C1 C6 C5 C4 -0.9(15) . . . . ?
C1 C6 C7 O2 122.6(9) . . . . ?
C1 C6 C7 C8 5.8(11) . . . . ?
C1 C6 C7 C10 -114.4(10) . . . . ?
C4 C3 C2 C1 -0.5(16) . . . . ?
C4 C3 C2 C9 -177.1(10) . . . . ?
C7 O2 C12 C15 163.7(10) . . . . ?
C7 O2 C12 C11 -14.4(10) . . . . ?
C7 C6 C5 C4 177.9(10) . . . . ?
C7 C6 C1 N1 -3.1(12) . . . . ?
C7 C6 C1 C2 178.1(10) . . . . ?
C7 C10 C11 O3 -160.6(10) . . . . ?
C7 C10 C11 C12 23.1(10) . . . . ?
C12 O2 C7 C6 159.9(8) . . . . ?
C12 O2 C7 C8 -86.2(9) . . . . ?
C12 O2 C7 C10 29.6(10) . . . . ?
C9 C2 C1 N1 1.5(18) . . . . ?
C9 C2 C1 C6 -179.9(10) . . . . ?
C14 C10 C11 O3 82.9(13) . . . . ?
C14 C10 C11 C12 -93.4(10) . . . . ?
C13 C10 C11 O3 -37.8(14) . . . . ?
C13 C10 C11 C12 145.9(9) . . . . ?
C15 P1 O6 C18 167.0(9) . . . . ?
C15 P1 O5 C16 86.4(13) . . . . ?
C15 P1 O5 C16A 98.5(14) . . . . ?
C15 C12 C11 O3 -1.6(18) . . . . ?
C15 C12 C11 C10 174.6(10) . . . . ?
C11 C12 C15 P1 167.7(9) . . . . ?

loop_
_twin_individual_id
_twin_individual_mass_fraction_refined
1 0.91(3)
2 0.09(3)
